data_9015125
loop_
_publ_author_name
'Takeuchi, Y.'
'Joswig, W.'

_publ_section_title
;
 The structure of haradaite and a note on the Si-O bond lengths in silicates
;
_journal_name_full 'Mineralogical Journal'
_journal_page_first 98
_journal_page_last 123
_journal_paper_doi 10.2465/minerj1953.5.98
_journal_volume 5
_journal_year 1967
_chemical_compound_source 'Nodatamagawa manganese mine, Iwate, Japan'
_chemical_formula_sum 'O7 Si2 Sr V'
_chemical_name_mineral Haradaite
_space_group_IT_number 63
_symmetry_space_group_name_Hall '-A 2 2a'
_symmetry_space_group_name_H-M 'A m a m'
_cell_angle_alpha 90
_cell_angle_beta 90
_cell_angle_gamma 90
_cell_length_a 7.06
_cell_length_b 14.64
_cell_length_c 5.33
_cell_formula_units_Z 4
_cell_volume 550.900
_database_code_amcsd 0014413
_exptl_crystal_density_diffrn 3.698
_cod_original_formula_sum 'Sr V Si2 O7'
_cod_database_code 9015125

loop_
_space_group_symop_operation_xyz
x,y,z
x,1/2+y,1/2+z
1/2+x,-y,z
1/2+x,1/2-y,1/2+z
1/2-x,y,-z
1/2-x,1/2+y,1/2-z
x,y,-z
x,1/2+y,1/2-z
-x,-y,z
-x,1/2-y,1/2+z
1/2-x,y,z
1/2-x,1/2+y,1/2+z
1/2+x,-y,-z
1/2+x,1/2-y,1/2-z
-x,-y,-z
-x,1/2-y,1/2-z

loop_
_atom_site_label
_atom_site_fract_x
_atom_site_fract_y
_atom_site_fract_z
_atom_site_U_iso_or_equiv
Sr 0.25000 0.20580 0.00000 0.01608
V 0.25000 0.39310 0.50000 0.01710
Si 0.02230 0.10730 0.50000 0.01786
O1 -0.05870 0.15110 0.25280 0.01722
O2 0.00000 0.00000 0.50000 0.00633
O3 0.25000 -0.00030 0.00000 0.00633
O4 0.25000 0.13660 0.50000 0.00633

loop_
_cod_related_entry_id
_cod_related_entry_database
_cod_related_entry_code
1 AMCSD 0014413
